data_7712440
loop_
_publ_author_name
'Stephens, Liam J.'
'Dallerba, Elena'
'Kelderman, Jenisi T. A.'
'Levina, Aviva'
'Werrett, Melissa V.'
'Lay, Peter A.'
'Massi, Massimiliano'
'Andrews, Philip C.'

_publ_section_title
;
 Synthesis and the photophysical and biological properties of tricarbonyl
 Re(I) diimine complexes bound to thiotetrazolato ligands.
;
_journal_issue 15
_journal_name_full 'Dalton transactions (Cambridge, England : 2003)'
_journal_page_first 4835
_journal_page_last 4848
_journal_paper_doi 10.1039/d2dt03237f
_journal_volume 52
_journal_year 2023
_chemical_formula_sum 'C91 H156 N4 Ni5.82 O23 Pt6.18'
_chemical_formula_weight 3221.88
_space_group_crystal_system orthorhombic
_space_group_IT_number 60
_space_group_name_Hall '-P 2n 2ab'
_space_group_name_H-M_alt 'P b c n'
_atom_sites_solution_hydrogens geom
_audit_creation_method SHELXL-2014/7
_audit_update_record
;
2023-01-29 deposited with the CCDC.	2023-02-28 downloaded from the CCDC.
;
_cell_angle_alpha 90
_cell_angle_beta 90
_cell_angle_gamma 90
_cell_formula_units_Z 4
_cell_length_a 17.409(5)
_cell_length_b 25.656(7)
_cell_length_c 24.249(6)
_cell_measurement_reflns_used 9824
_cell_measurement_temperature 100(2)
_cell_measurement_theta_max 30.725
_cell_measurement_theta_min 2.1955
_cell_volume 10831(5)
_computing_cell_refinement 'APEX2 (Bruker AXS, 2006)'
_computing_data_collection 'APEX2 (Bruker AXS, 2006)'
_computing_data_reduction 'SAINT (Bruker AXS, 2004)'
_computing_molecular_graphics 'SCHAKAL99 (Keller, 1999)'
_computing_publication_material 'XCIF (Bruker AXS, 2001)'
_computing_structure_refinement 'SHELXL-2014/7 (Sheldrick, 2014)'
_computing_structure_solution 'SHELXL-2014/7 (Sheldrick, 2014)'
_diffrn_ambient_temperature 100(2)
_diffrn_measured_fraction_theta_full 0.997
_diffrn_measured_fraction_theta_max 0.997
_diffrn_measurement_device_type 'PHOTON2 area detector'
_diffrn_measurement_method 'phi and omega scans'
_diffrn_radiation_type MoK\a
_diffrn_radiation_wavelength 0.71073
_diffrn_reflns_av_R_equivalents 0.1330
_diffrn_reflns_av_unetI/netI 0.0733
_diffrn_reflns_Laue_measured_fraction_full 0.997
_diffrn_reflns_Laue_measured_fraction_max 0.997
_diffrn_reflns_limit_h_max 20
_diffrn_reflns_limit_h_min -20
_diffrn_reflns_limit_k_max 30
_diffrn_reflns_limit_k_min -30
_diffrn_reflns_limit_l_max 28
_diffrn_reflns_limit_l_min -28
_diffrn_reflns_number 79829
_diffrn_reflns_point_group_measured_fraction_full 0.997
_diffrn_reflns_point_group_measured_fraction_max 0.997
_diffrn_reflns_theta_full 25.050
_diffrn_reflns_theta_max 25.050
_diffrn_reflns_theta_min 1.414
_diffrn_source 'fine-focus sealed tube'
_exptl_absorpt_coefficient_mu 9.001
_exptl_absorpt_correction_T_max 0.0326
_exptl_absorpt_correction_T_min 0.0036
_exptl_absorpt_correction_type empirical
_exptl_absorpt_process_details
;
 Data were corrected for Lorentz polarization and absorption
 effects (empirical absorption corrections SADABS).
 R(int) = 0.1858 (selected reflections only, before parameter refinement)
 R(int) = 0.1084 (selected reflections only, after parameter refinement)
;
_exptl_crystal_colour black
_exptl_crystal_density_diffrn 1.976
_exptl_crystal_description prism
_exptl_crystal_F_000 6236
_exptl_crystal_size_max 0.180
_exptl_crystal_size_mid 0.160
_exptl_crystal_size_min 0.130
_refine_diff_density_max 3.952
_refine_diff_density_min -2.626
_refine_diff_density_rms 0.376
_refine_ls_extinction_method none
_refine_ls_goodness_of_fit_ref 1.125
_refine_ls_hydrogen_treatment constr
_refine_ls_matrix_type full
_refine_ls_number_parameters 593
_refine_ls_number_reflns 9569
_refine_ls_number_restraints 302
_refine_ls_restrained_S_all 1.114
_refine_ls_R_factor_all 0.1237
_refine_ls_R_factor_gt 0.0967
_refine_ls_shift/su_max 0.000
_refine_ls_shift/su_mean 0.000
_refine_ls_structure_factor_coef Fsqd
_refine_ls_weighting_details 'w=1/[\s^2^(Fo^2^)+(0.1181P)^2^+346.4885P] where P=(Fo^2^+2Fc^2^)/3'
_refine_ls_weighting_scheme calc
_refine_ls_wR_factor_gt 0.2399
_refine_ls_wR_factor_ref 0.2643
_reflns_Friedel_coverage 0.000
_reflns_number_gt 6972
_reflns_number_total 9569
_reflns_threshold_expression 'I > 2\s(I)'
_cod_data_source_file d2dt03237f2.cif
_cod_data_source_block Ni582Pt618
_cod_depositor_comments 'Adding full bibliography for 7712436--7712441.cif.'
_cod_original_cell_volume 10830(5)
_cod_database_code 7712440
_shelx_shelxl_version_number 2014/7
_shelx_space_group_comment
;
The symmetry employed for this shelxl refinement is uniquely defined
by the following loop, which should always be used as a source of
symmetry information in preference to the above space-group names.
They are only intended as comments.
;
_shelx_estimated_absorpt_t_min 0.294
_shelx_estimated_absorpt_t_max 0.387

loop_
_space_group_symop_operation_xyz
'x, y, z'
'-x+1/2, -y+1/2, z+1/2'
'-x, y, -z+1/2'
'x+1/2, -y+1/2, -z'
'-x, -y, -z'
'x-1/2, y-1/2, -z-1/2'
'x, -y, z-1/2'
'-x-1/2, y-1/2, z'

loop_
_atom_site_label
_atom_site_type_symbol
_atom_site_fract_x
_atom_site_fract_y
_atom_site_fract_z
_atom_site_U_iso_or_equiv
_atom_site_adp_type
_atom_site_occupancy
_atom_site_site_symmetry_order
_atom_site_calc_flag
_atom_site_refinement_flags_posn
_atom_site_refinement_flags_adp
_atom_site_refinement_flags_occupancy
_atom_site_disorder_assembly
_atom_site_disorder_group
Pt1 Pt 0.5000 0.33311(4) 0.2500 0.0366(3) Uani 1 2 d S T P A .
Pt2 Pt 0.57299(4) 0.23761(3) 0.22513(3) 0.0381(3) Uani 1 1 d . . . . .
Pt3 Pt 0.63846(8) 0.29112(5) 0.32348(5) 0.0472(5) Uani 0.508(7) 1 d . . P A 1
Pt4 Pt 0.55530(7) 0.21040(5) 0.35043(5) 0.0449(5) Uani 0.449(7) 1 d . . P A 1
Pt5 Pt 0.50355(8) 0.30501(5) 0.36776(6) 0.0468(6) Uani 0.424(7) 1 d . . P A 1
Pt6 Pt 0.63586(11) 0.32701(7) 0.20657(7) 0.0424(8) Uani 0.158(6) 1 d . . P A 1
Pt7 Pt 0.5000 0.15395(13) 0.2500 0.0475(14) Uani 0.104(9) 2 d S T P A 1
Ni3 Ni 0.63846(8) 0.29112(5) 0.32348(5) 0.0472(5) Uani 0.492(7) 1 d . . P A 2
Ni4 Ni 0.55530(7) 0.21040(5) 0.35043(5) 0.0449(5) Uani 0.551(7) 1 d . . P A 2
Ni5 Ni 0.50355(8) 0.30501(5) 0.36776(6) 0.0468(6) Uani 0.576(7) 1 d . . P A 2
Ni6 Ni 0.63586(11) 0.32701(7) 0.20657(7) 0.0424(8) Uani 0.842(6) 1 d . . P A 2
Ni7 Ni 0.5000 0.15395(13) 0.2500 0.0475(14) Uani 0.896(9) 2 d S T P A 2
C1 C 0.4373(13) 0.3463(9) 0.4000(9) 0.053(5) Uani 1 1 d . U . . .
C2 C 0.5869(12) 0.3519(9) 0.3599(9) 0.050(5) Uani 1 1 d . . . . .
C3 C 0.4779(11) 0.2391(7) 0.4007(9) 0.042(4) Uani 1 1 d . . . . .
C4 C 0.5446(13) 0.1440(9) 0.3656(9) 0.050(5) Uani 1 1 d . U . . .
C5 C 0.6666(13) 0.2154(9) 0.3321(9) 0.050(5) Uani 1 1 d . U . . .
C6 C 0.6033(12) 0.1638(7) 0.2190(8) 0.040(4) Uani 1 1 d . U . . .
C7 C 0.6674(11) 0.2574(9) 0.1872(9) 0.048(5) Uani 1 1 d . . . . .
C8 C 0.7174(14) 0.3562(9) 0.1823(9) 0.055(5) Uani 1 1 d . U . . .
C9 C 0.5755(10) 0.3866(8) 0.2297(7) 0.036(4) Uani 1 1 d . U . . .
C10 C 0.7272(19) 0.3195(10) 0.3112(10) 0.067(7) Uani 1 1 d . . . . .
C11 C 0.5000 0.0863(19) 0.2500 0.081(11) Uani 1 2 d S TU P . .
O1 O 0.3991(13) 0.3721(10) 0.4273(8) 0.097(7) Uani 1 1 d . . . . .
O2 O 0.6063(11) 0.3930(6) 0.3746(6) 0.067(5) Uani 1 1 d . . . . .
O3 O 0.4388(11) 0.2236(7) 0.4369(7) 0.073(5) Uani 1 1 d . . . . .
O4 O 0.5421(9) 0.1030(7) 0.3810(7) 0.060(4) Uani 1 1 d . . . . .
O5 O 0.7166(8) 0.1902(7) 0.3334(8) 0.066(5) Uani 1 1 d . . . . .
O6 O 0.6534(9) 0.1370(6) 0.2039(7) 0.058(4) Uani 1 1 d . U . . .
O7 O 0.7193(8) 0.2390(6) 0.1632(7) 0.056(4) Uani 1 1 d . U . . .
O8 O 0.7734(11) 0.3713(7) 0.1660(9) 0.080(5) Uani 1 1 d . . . . .
O9 O 0.5840(8) 0.4317(6) 0.2302(6) 0.050(3) Uani 1 1 d . . . . .
O10 O 0.7867(13) 0.3395(7) 0.3111(8) 0.079(5) Uani 1 1 d . . . . .
O11 O 0.5000 0.0428(13) 0.2500 0.091(9) Uani 1 2 d S TU P A .
N1 N 0.7603(10) 0.5143(6) 0.3253(6) 0.056(3) Uani 1 1 d D U . . .
C101 C 0.8070(10) 0.4677(8) 0.3390(9) 0.055(4) Uani 1 1 d D U . . .
H10A H 0.7923 0.4392 0.3135 0.067 Uiso 1 1 calc R U . . .
H10B H 0.7937 0.4563 0.3768 0.067 Uiso 1 1 calc R U . . .
C102 C 0.8934(11) 0.4750(9) 0.3358(10) 0.061(4) Uani 1 1 d D U . . .
H10C H 0.9066 0.4922 0.3005 0.074 Uiso 1 1 calc R U . . .
H10D H 0.9102 0.4981 0.3662 0.074 Uiso 1 1 calc R U . . .
C103 C 0.9361(12) 0.4237(9) 0.3397(11) 0.069(5) Uani 1 1 d D U . . .
H10E H 0.9216 0.4011 0.3083 0.083 Uiso 1 1 calc R U . . .
H10F H 0.9216 0.4056 0.3742 0.083 Uiso 1 1 calc R U . . .
C104 C 1.0225(13) 0.4333(12) 0.3390(12) 0.083(7) Uani 1 1 d D U . . .
H10G H 1.0496 0.3999 0.3415 0.125 Uiso 1 1 calc R U . . .
H10H H 1.0368 0.4508 0.3045 0.125 Uiso 1 1 calc R U . . .
H10I H 1.0368 0.4553 0.3703 0.125 Uiso 1 1 calc R U . . .
C105 C 0.7760(16) 0.5330(9) 0.2682(7) 0.067(4) Uani 1 1 d D U . . .
H10J H 0.8292 0.5465 0.2668 0.081 Uiso 1 1 calc R U . . .
H10K H 0.7411 0.5625 0.2601 0.081 Uiso 1 1 calc R U . . .
C106 C 0.7664(18) 0.4920(10) 0.2231(8) 0.084(5) Uani 1 1 d D U . . .
H10L H 0.7155 0.4750 0.2259 0.101 Uiso 1 1 calc R U . . .
H10M H 0.8067 0.4650 0.2262 0.101 Uiso 1 1 calc R U . . .
C107 C 0.774(2) 0.5215(12) 0.1683(9) 0.098(6) Uani 1 1 d D U . . .
H10N H 0.7438 0.5542 0.1710 0.118 Uiso 1 1 calc R U . . .
H10O H 0.8283 0.5313 0.1632 0.118 Uiso 1 1 calc R U . . .
C108 C 0.748(2) 0.4926(15) 0.1184(12) 0.120(9) Uani 1 1 d D U . . .
H10P H 0.7548 0.5146 0.0857 0.180 Uiso 1 1 calc R U . . .
H10Q H 0.7782 0.4607 0.1143 0.180 Uiso 1 1 calc R U . . .
H10R H 0.6934 0.4836 0.1222 0.180 Uiso 1 1 calc R U . . .
C109 C 0.6784(10) 0.4976(8) 0.3321(9) 0.057(4) Uani 1 1 d D U . . .
H10S H 0.6722 0.4829 0.3696 0.068 Uiso 1 1 calc R U . . .
H10T H 0.6681 0.4692 0.3055 0.068 Uiso 1 1 calc R U . . .
C110 C 0.6179(11) 0.5398(9) 0.3240(9) 0.059(4) Uani 1 1 d D U . . .
H11A H 0.6191 0.5522 0.2853 0.071 Uiso 1 1 calc R U . . .
H11B H 0.6294 0.5698 0.3483 0.071 Uiso 1 1 calc R U . . .
C111 C 0.5383(11) 0.5184(9) 0.3374(10) 0.062(4) Uani 1 1 d D U . . .
H11C H 0.5275 0.4884 0.3129 0.074 Uiso 1 1 calc R U . . .
H11D H 0.5382 0.5055 0.3759 0.074 Uiso 1 1 calc R U . . .
C112 C 0.4747(14) 0.5584(10) 0.3308(10) 0.068(6) Uani 1 1 d D U . . .
H11E H 0.4253 0.5424 0.3400 0.103 Uiso 1 1 calc R U . . .
H11F H 0.4843 0.5879 0.3556 0.103 Uiso 1 1 calc R U . . .
H11G H 0.4737 0.5708 0.2926 0.103 Uiso 1 1 calc R U . . .
C113 C 0.7792(14) 0.5590(8) 0.3619(7) 0.061(4) Uani 1 1 d D U . . .
H11H H 0.7486 0.5894 0.3496 0.073 Uiso 1 1 calc R U . . .
H11I H 0.8340 0.5679 0.3564 0.073 Uiso 1 1 calc R U . . .
C114 C 0.7656(15) 0.5514(9) 0.4235(8) 0.069(4) Uani 1 1 d D U . . .
H11J H 0.7118 0.5405 0.4300 0.083 Uiso 1 1 calc R U . . .
H11K H 0.8000 0.5238 0.4378 0.083 Uiso 1 1 calc R U . . .
C115 C 0.7814(17) 0.6023(10) 0.4533(9) 0.077(5) Uani 1 1 d D U . . .
H11L H 0.8350 0.6134 0.4464 0.093 Uiso 1 1 calc R U . . .
H11M H 0.7467 0.6298 0.4392 0.093 Uiso 1 1 calc R U . . .
C116 C 0.7689(18) 0.5952(13) 0.5148(10) 0.091(7) Uani 1 1 d D U . . .
H11N H 0.7792 0.6282 0.5338 0.136 Uiso 1 1 calc R U . . .
H11O H 0.7157 0.5846 0.5215 0.136 Uiso 1 1 calc R U . . .
H11P H 0.8038 0.5683 0.5287 0.136 Uiso 1 1 calc R U . . .
N2 N 0.7864(8) 0.1894(6) 0.0139(6) 0.049(3) Uani 1 1 d D U . . .
C201 C 0.7275(11) 0.1610(8) 0.0466(8) 0.051(4) Uani 1 1 d D U . . .
H20A H 0.6876 0.1863 0.0580 0.061 Uiso 1 1 calc R U . . .
H20B H 0.7523 0.1477 0.0806 0.061 Uiso 1 1 calc R U . . .
C202 C 0.6880(11) 0.1157(8) 0.0183(8) 0.052(4) Uani 1 1 d D U . . .
H20C H 0.6683 0.1271 -0.0181 0.062 Uiso 1 1 calc R U . . .
H20D H 0.7255 0.0873 0.0121 0.062 Uiso 1 1 calc R U . . .
C203 C 0.6225(11) 0.0959(8) 0.0530(8) 0.053(4) Uani 1 1 d D U . . .
H20E H 0.5835 0.1237 0.0570 0.063 Uiso 1 1 calc R U . . .
H20F H 0.6417 0.0869 0.0902 0.063 Uiso 1 1 calc R U . . .
C204 C 0.5856(13) 0.0483(8) 0.0273(10) 0.062(5) Uani 1 1 d D U . . .
H20G H 0.5432 0.0363 0.0508 0.093 Uiso 1 1 calc R U . . .
H20H H 0.5657 0.0572 -0.0093 0.093 Uiso 1 1 calc R U . . .
H20I H 0.6239 0.0205 0.0239 0.093 Uiso 1 1 calc R U . . .
C205 C 0.8474(11) 0.1524(8) -0.0048(7) 0.047(3) Uani 1 1 d D U . . .
H20J H 0.8846 0.1720 -0.0276 0.057 Uiso 1 1 calc R U . . .
H20K H 0.8231 0.1260 -0.0289 0.057 Uiso 1 1 calc R U . . .
C206 C 0.8916(12) 0.1240(8) 0.0402(7) 0.051(4) Uani 1 1 d D U . . .
H20L H 0.8548 0.1079 0.0663 0.061 Uiso 1 1 calc R U . . .
H20M H 0.9232 0.1494 0.0610 0.061 Uiso 1 1 calc R U . . .
C207 C 0.9435(12) 0.0819(8) 0.0161(9) 0.056(4) Uani 1 1 d D U . . .
H20N H 0.9717 0.0963 -0.0159 0.067 Uiso 1 1 calc R U . . .
H20O H 0.9818 0.0714 0.0442 0.067 Uiso 1 1 calc R U . . .
C208 C 0.8983(14) 0.0342(8) -0.0022(9) 0.064(6) Uani 1 1 d D U . . .
H20P H 0.9336 0.0082 -0.0174 0.095 Uiso 1 1 calc R U . . .
H20Q H 0.8711 0.0194 0.0295 0.095 Uiso 1 1 calc R U . . .
H20R H 0.8610 0.0444 -0.0305 0.095 Uiso 1 1 calc R U . . .
C209 C 0.8206(11) 0.2300(8) 0.0500(8) 0.049(3) Uani 1 1 d D U . . .
H20S H 0.8438 0.2125 0.0824 0.059 Uiso 1 1 calc R U . . .
H20T H 0.7786 0.2526 0.0637 0.059 Uiso 1 1 calc R U . . .
C210 C 0.8811(11) 0.2643(8) 0.0237(8) 0.051(4) Uani 1 1 d D U . . .
H21A H 0.8579 0.2842 -0.0071 0.061 Uiso 1 1 calc R U . . .
H21B H 0.9226 0.2423 0.0084 0.061 Uiso 1 1 calc R U . . .
C211 C 0.9148(12) 0.3023(8) 0.0661(8) 0.056(4) Uani 1 1 d D U . . .
H21C H 0.8727 0.3226 0.0832 0.068 Uiso 1 1 calc R U . . .
H21D H 0.9408 0.2824 0.0956 0.068 Uiso 1 1 calc R U . . .
C212 C 0.9718(14) 0.3394(9) 0.0394(10) 0.067(6) Uani 1 1 d D U . . .
H21E H 0.9923 0.3631 0.0674 0.100 Uiso 1 1 calc R U . . .
H21F H 1.0139 0.3193 0.0231 0.100 Uiso 1 1 calc R U . . .
H21G H 0.9458 0.3596 0.0106 0.100 Uiso 1 1 calc R U . . .
C213 C 0.7533(12) 0.2122(8) -0.0374(7) 0.054(4) Uani 1 1 d D U . . .
H21H H 0.7287 0.1840 -0.0589 0.064 Uiso 1 1 calc R U . . .
H21I H 0.7959 0.2263 -0.0600 0.064 Uiso 1 1 calc R U . . .
C214 C 0.6947(12) 0.2553(9) -0.0285(8) 0.059(4) Uani 1 1 d D U . . .
H21J H 0.6613 0.2461 0.0032 0.071 Uiso 1 1 calc R U . . .
H21K H 0.7217 0.2881 -0.0194 0.071 Uiso 1 1 calc R U . . .
C215 C 0.6455(13) 0.2634(10) -0.0792(9) 0.066(5) Uani 1 1 d D U . . .
H21L H 0.6182 0.2306 -0.0880 0.079 Uiso 1 1 calc R U . . .
H21M H 0.6791 0.2720 -0.1109 0.079 Uiso 1 1 calc R U . . .
C216 C 0.5871(14) 0.3069(11) -0.0713(11) 0.077(7) Uani 1 1 d D U . . .
H21N H 0.5566 0.3109 -0.1049 0.116 Uiso 1 1 calc R U . . .
H21O H 0.5532 0.2982 -0.0404 0.116 Uiso 1 1 calc R U . . .
H21P H 0.6140 0.3396 -0.0633 0.116 Uiso 1 1 calc R U . . .
C301 C 0.895(2) 0.2081(14) 0.2083(14) 0.095(7) Uani 1 1 d . U . . .
O301 O 0.9340(14) 0.2022(9) 0.1697(10) 0.101(6) Uani 1 1 d . U . . .
C302 C 0.847(2) 0.1673(14) 0.2323(15) 0.108(9) Uani 1 1 d . U . . .
H30A H 0.8201 0.1812 0.2644 0.161 Uiso 1 1 calc R U . . .
H30B H 0.8102 0.1552 0.2048 0.161 Uiso 1 1 calc R U . . .
H30C H 0.8800 0.1380 0.2437 0.161 Uiso 1 1 calc R U . . .
C303 C 0.891(3) 0.2584(15) 0.2339(16) 0.110(9) Uani 1 1 d . U . . .
H30D H 0.8565 0.2568 0.2656 0.166 Uiso 1 1 calc R U . . .
H30E H 0.9426 0.2688 0.2463 0.166 Uiso 1 1 calc R U . . .
H30F H 0.8719 0.2839 0.2072 0.166 Uiso 1 1 calc R U . . .

loop_
_atom_site_aniso_label
_atom_site_aniso_U_11
_atom_site_aniso_U_22
_atom_site_aniso_U_33
_atom_site_aniso_U_23
_atom_site_aniso_U_13
_atom_site_aniso_U_12
Pt1 0.0346(6) 0.0385(6) 0.0367(5) 0.000 -0.0005(4) 0.000
Pt2 0.0354(4) 0.0384(4) 0.0407(4) -0.0023(3) -0.0020(3) 0.0002(3)
Pt3 0.0552(9) 0.0430(8) 0.0433(7) -0.0010(5) 0.0015(5) -0.0041(6)
Pt4 0.0405(8) 0.0455(9) 0.0486(8) -0.0049(5) -0.0004(5) -0.0046(6)
Pt5 0.0461(9) 0.0443(9) 0.0499(9) 0.0037(5) 0.0019(6) 0.0047(6)
Pt6 0.0398(12) 0.0425(12) 0.0449(12) 0.0016(7) 0.0029(8) 0.0016(8)
Pt7 0.049(2) 0.046(2) 0.048(2) 0.000 -0.0053(13) 0.000
Ni3 0.0552(9) 0.0430(8) 0.0433(7) -0.0010(5) 0.0015(5) -0.0041(6)
Ni4 0.0405(8) 0.0455(9) 0.0486(8) -0.0049(5) -0.0004(5) -0.0046(6)
Ni5 0.0461(9) 0.0443(9) 0.0499(9) 0.0037(5) 0.0019(6) 0.0047(6)
Ni6 0.0398(12) 0.0425(12) 0.0449(12) 0.0016(7) 0.0029(8) 0.0016(8)
Ni7 0.049(2) 0.046(2) 0.048(2) 0.000 -0.0053(13) 0.000
C1 0.051(7) 0.054(7) 0.052(6) 0.002(5) 0.000(5) 0.003(5)
C2 0.038(11) 0.058(14) 0.054(12) -0.010(10) 0.010(9) -0.019(10)
C3 0.036(10) 0.027(9) 0.062(12) -0.005(8) 0.006(9) -0.001(8)
C4 0.048(6) 0.052(6) 0.050(6) -0.002(5) 0.005(5) 0.004(5)
C5 0.047(6) 0.050(6) 0.052(6) -0.001(5) -0.002(5) 0.005(5)
C6 0.039(6) 0.035(6) 0.044(6) 0.002(4) -0.003(4) 0.003(4)
C7 0.034(10) 0.057(13) 0.053(11) -0.007(9) 0.015(9) -0.011(10)
C8 0.054(7) 0.056(7) 0.056(7) 0.000(5) 0.000(5) -0.001(5)
C9 0.033(5) 0.038(6) 0.036(5) 0.001(4) -0.003(4) -0.003(4)
C10 0.10(2) 0.049(14) 0.056(14) 0.001(10) -0.011(14) -0.002(15)
C11 0.082(12) 0.080(12) 0.081(12) 0.000 -0.001(5) 0.000
O1 0.088(15) 0.128(19) 0.075(12) -0.037(12) -0.020(11) 0.018(14)
O2 0.094(13) 0.050(10) 0.057(9) -0.007(7) -0.001(9) 0.003(10)
O3 0.084(13) 0.071(12) 0.063(10) 0.020(9) 0.010(10) 0.008(10)
O4 0.054(10) 0.058(10) 0.069(10) 0.002(8) 0.007(8) 0.010(8)
O5 0.030(8) 0.060(10) 0.110(13) 0.018(9) -0.013(8) -0.001(8)
O6 0.051(7) 0.050(7) 0.072(7) -0.012(6) 0.008(6) 0.006(6)
O7 0.042(6) 0.054(7) 0.071(7) -0.003(6) 0.009(6) 0.005(6)
O8 0.060(11) 0.065(12) 0.114(15) 0.002(10) 0.026(11) -0.003(10)
O9 0.047(8) 0.050(9) 0.052(8) 0.004(6) 0.000(7) 0.010(7)
O10 0.091(15) 0.051(11) 0.096(14) -0.012(9) -0.014(12) -0.005(11)
O11 0.094(12) 0.083(12) 0.096(11) 0.000 -0.011(9) 0.000
N1 0.057(6) 0.062(6) 0.049(6) 0.002(5) -0.001(5) -0.011(6)
C101 0.053(8) 0.060(8) 0.054(7) 0.001(7) 0.002(7) -0.008(7)
C102 0.053(8) 0.068(9) 0.063(8) 0.003(7) 0.004(7) -0.005(8)
C103 0.058(10) 0.079(11) 0.071(10) 0.013(9) 0.006(9) 0.000(9)
C104 0.068(14) 0.096(16) 0.086(14) 0.027(13) 0.012(13) 0.010(14)
C105 0.069(8) 0.078(9) 0.054(8) 0.006(7) 0.001(7) -0.026(8)
C106 0.090(10) 0.101(11) 0.062(9) 0.006(8) 0.008(8) -0.045(9)
C107 0.105(12) 0.118(13) 0.073(11) 0.006(10) 0.008(10) -0.053(11)
C108 0.118(19) 0.15(2) 0.095(16) 0.020(16) -0.002(16) -0.046(18)
C109 0.060(8) 0.060(8) 0.050(7) 0.000(7) -0.002(7) -0.010(7)
C110 0.062(9) 0.061(9) 0.054(8) 0.001(7) -0.002(7) -0.008(8)
C111 0.063(10) 0.064(10) 0.058(9) 0.000(8) -0.001(8) -0.003(9)
C112 0.063(13) 0.080(14) 0.062(12) -0.004(11) 0.006(11) 0.005(12)
C113 0.056(8) 0.067(9) 0.059(8) -0.007(7) -0.002(7) -0.003(7)
C114 0.061(9) 0.076(10) 0.070(9) -0.013(8) -0.003(8) 0.001(8)
C115 0.069(10) 0.084(11) 0.079(10) -0.019(9) -0.001(9) -0.003(10)
C116 0.080(15) 0.101(17) 0.091(15) -0.032(14) 0.016(13) -0.004(14)
N2 0.045(6) 0.058(6) 0.044(5) 0.005(5) 0.001(5) 0.001(5)
C201 0.050(7) 0.058(8) 0.046(7) 0.005(6) 0.003(6) 0.004(7)
C202 0.048(8) 0.056(8) 0.051(7) 0.002(7) 0.004(7) 0.006(7)
C203 0.045(8) 0.053(9) 0.060(8) 0.004(7) 0.008(7) 0.005(8)
C204 0.046(11) 0.056(12) 0.085(13) 0.004(10) 0.001(10) 0.000(10)
C205 0.043(7) 0.054(7) 0.046(7) 0.003(6) 0.002(6) 0.004(7)
C206 0.045(8) 0.055(8) 0.052(7) 0.001(7) 0.001(7) 0.006(7)
C207 0.048(9) 0.060(9) 0.059(9) 0.002(8) 0.001(8) 0.008(8)
C208 0.067(13) 0.065(13) 0.058(11) 0.007(10) 0.005(10) 0.010(11)
C209 0.041(7) 0.057(8) 0.048(7) 0.002(6) 0.004(6) -0.001(7)
C210 0.040(7) 0.059(8) 0.054(7) 0.002(7) 0.005(7) -0.001(7)
C211 0.044(8) 0.066(10) 0.059(9) -0.001(8) 0.007(8) 0.002(8)
C212 0.061(12) 0.065(13) 0.074(13) -0.011(11) 0.009(11) -0.006(11)
C213 0.047(7) 0.067(8) 0.046(7) 0.013(7) 0.003(6) -0.002(7)
C214 0.049(8) 0.075(9) 0.054(8) 0.016(7) 0.006(7) -0.003(8)
C215 0.051(9) 0.083(11) 0.064(9) 0.017(9) 0.002(8) -0.002(9)
C216 0.049(12) 0.105(16) 0.079(13) 0.018(13) -0.003(11) 0.006(12)
C301 0.107(16) 0.085(14) 0.091(14) 0.013(12) 0.012(12) 0.010(13)
O301 0.116(16) 0.090(14) 0.098(13) 0.018(11) 0.033(12) 0.009(12)
C302 0.11(2) 0.098(18) 0.115(18) 0.022(15) 0.021(17) 0.003(17)
C303 0.12(2) 0.104(19) 0.108(18) -0.004(16) -0.009(17) 0.005(18)

loop_
_atom_type_symbol
_atom_type_description
_atom_type_scat_dispersion_real
_atom_type_scat_dispersion_imag
_atom_type_scat_source
C C 0.0033 0.0016 'International Tables Vol C Tables 4.2.6.8 and 6.1.1.4'
H H 0.0000 0.0000 'International Tables Vol C Tables 4.2.6.8 and 6.1.1.4'
N N 0.0061 0.0033 'International Tables Vol C Tables 4.2.6.8 and 6.1.1.4'
Ni Ni 0.3393 1.1124 'International Tables Vol C Tables 4.2.6.8 and 6.1.1.4'
O O 0.0106 0.0060 'International Tables Vol C Tables 4.2.6.8 and 6.1.1.4'
Pt Pt -1.7033 8.3905 'International Tables Vol C Tables 4.2.6.8 and 6.1.1.4'

loop_
_geom_angle_atom_site_label_1
_geom_angle_atom_site_label_2
_geom_angle_atom_site_label_3
_geom_angle
_geom_angle_site_symmetry_1
_geom_angle_site_symmetry_3
_geom_angle_publ_flag
C9 Pt1 C9 91.2(11) 3_655 . ?
C9 Pt1 Ni6 47.9(6) 3_655 3_655 ?
C9 Pt1 Ni6 139.0(6) . 3_655 ?
C9 Pt1 Pt6 47.9(6) 3_655 3_655 ?
C9 Pt1 Pt6 139.0(6) . 3_655 ?
C9 Pt1 Pt6 139.0(6) 3_655 . ?
C9 Pt1 Pt6 47.9(6) . . ?
Pt6 Pt1 Pt6 173.09(9) 3_655 . ?
C9 Pt1 Ni6 139.0(6) 3_655 . ?
C9 Pt1 Ni6 47.9(6) . . ?
Ni6 Pt1 Ni6 173.09(9) 3_655 . ?
C9 Pt1 Pt2 164.0(6) 3_655 . ?
C9 Pt1 Pt2 104.6(6) . . ?
Ni6 Pt1 Pt2 116.40(6) 3_655 . ?
Pt6 Pt1 Pt2 116.40(6) 3_655 . ?
Pt6 Pt1 Pt2 56.69(5) . . ?
Ni6 Pt1 Pt2 56.69(5) . . ?
C9 Pt1 Pt2 104.6(6) 3_655 3_655 ?
C9 Pt1 Pt2 164.0(6) . 3_655 ?
Ni6 Pt1 Pt2 56.69(5) 3_655 3_655 ?
Pt6 Pt1 Pt2 56.69(5) 3_655 3_655 ?
Pt6 Pt1 Pt2 116.39(6) . 3_655 ?
Ni6 Pt1 Pt2 116.39(6) . 3_655 ?
Pt2 Pt1 Pt2 59.72(4) . 3_655 ?
C9 Pt1 Ni5 113.6(5) 3_655 3_655 ?
C9 Pt1 Ni5 86.7(5) . 3_655 ?
Ni6 Pt1 Ni5 111.08(5) 3_655 3_655 ?
Ni6 Pt1 Ni5 67.10(5) . 3_655 ?
Pt2 Pt1 Ni5 65.82(3) . 3_655 ?
Pt2 Pt1 Ni5 89.16(4) 3_655 3_655 ?
C9 Pt1 Pt5 113.6(5) 3_655 3_655 ?
C9 Pt1 Pt5 86.7(5) . 3_655 ?
Pt6 Pt1 Pt5 111.08(5) 3_655 3_655 ?
Pt6 Pt1 Pt5 67.10(5) . 3_655 ?
Pt2 Pt1 Pt5 65.82(3) . 3_655 ?
Pt2 Pt1 Pt5 89.16(4) 3_655 3_655 ?
C9 Pt1 Pt5 86.7(5) 3_655 . ?
C9 Pt1 Pt5 113.6(5) . . ?
Pt6 Pt1 Pt5 67.09(5) 3_655 . ?
Pt6 Pt1 Pt5 111.08(5) . . ?
Pt2 Pt1 Pt5 89.16(4) . . ?
Pt2 Pt1 Pt5 65.81(3) 3_655 . ?
Pt5 Pt1 Pt5 151.68(7) 3_655 . ?
C9 Pt1 Ni5 86.7(5) 3_655 . ?
C9 Pt1 Ni5 113.6(5) . . ?
Ni6 Pt1 Ni5 67.09(5) 3_655 . ?
Ni6 Pt1 Ni5 111.08(5) . . ?
Pt2 Pt1 Ni5 89.16(4) . . ?
Pt2 Pt1 Ni5 65.81(3) 3_655 . ?
Ni5 Pt1 Ni5 151.68(7) 3_655 . ?
C7 Pt2 C6 89.3(9) . . ?
C7 Pt2 Ni7 138.2(7) . . ?
C6 Pt2 Ni7 49.2(6) . . ?
C7 Pt2 Pt7 138.2(7) . . ?
C6 Pt2 Pt7 49.2(6) . . ?
C7 Pt2 Ni6 47.9(7) . . ?
C6 Pt2 Ni6 136.6(6) . . ?
Ni7 Pt2 Ni6 173.86(6) . . ?
C7 Pt2 Pt6 47.9(7) . . ?
C6 Pt2 Pt6 136.6(6) . . ?
Pt7 Pt2 Pt6 173.86(6) . . ?
C7 Pt2 Pt2 164.5(7) . 3_655 ?
C6 Pt2 Pt2 105.9(6) . 3_655 ?
Ni7 Pt2 Pt2 56.76(4) . 3_655 ?
Pt7 Pt2 Pt2 56.76(4) . 3_655 ?
Ni6 Pt2 Pt2 117.25(5) . 3_655 ?
Pt6 Pt2 Pt2 117.25(5) . 3_655 ?
C7 Pt2 Pt1 104.7(7) . . ?
C6 Pt2 Pt1 165.8(6) . . ?
Ni7 Pt2 Pt1 116.90(5) . . ?
Pt7 Pt2 Pt1 116.90(5) . . ?
Ni6 Pt2 Pt1 57.13(5) . . ?
Pt6 Pt2 Pt1 57.13(5) . . ?
Pt2 Pt2 Pt1 60.14(2) 3_655 . ?
C7 Pt2 Ni4 113.8(6) . 3_655 ?
C6 Pt2 Ni4 86.0(6) . 3_655 ?
Ni7 Pt2 Ni4 64.93(3) . 3_655 ?
Ni6 Pt2 Ni4 114.83(6) . 3_655 ?
Pt2 Pt2 Ni4 65.51(4) 3_655 3_655 ?
Pt1 Pt2 Ni4 89.84(4) . 3_655 ?
C7 Pt2 Pt4 113.8(6) . 3_655 ?
C6 Pt2 Pt4 86.0(6) . 3_655 ?
Pt7 Pt2 Pt4 64.93(3) . 3_655 ?
Pt6 Pt2 Pt4 114.83(6) . 3_655 ?
Pt2 Pt2 Pt4 65.51(4) 3_655 3_655 ?
Pt1 Pt2 Pt4 89.84(4) . 3_655 ?
C7 Pt2 Pt3 86.3(6) . . ?
C6 Pt2 Pt3 113.6(5) . . ?
Pt7 Pt2 Pt3 112.76(4) . . ?
Pt6 Pt2 Pt3 64.39(5) . . ?
Pt2 Pt2 Pt3 90.14(4) 3_655 . ?
Pt1 Pt2 Pt3 66.51(3) . . ?
Pt4 Pt2 Pt3 152.81(5) 3_655 . ?
C7 Pt2 Ni3 86.3(6) . . ?
C6 Pt2 Ni3 113.6(5) . . ?
Ni7 Pt2 Ni3 112.76(4) . . ?
Ni6 Pt2 Ni3 64.39(5) . . ?
Pt2 Pt2 Ni3 90.14(4) 3_655 . ?
Pt1 Pt2 Ni3 66.51(3) . . ?
Ni4 Pt2 Ni3 152.81(5) 3_655 . ?
C10 Pt3 C2 98.5(10) . . ?
C10 Pt3 C5 101.9(11) . . ?
C2 Pt3 C5 144.4(9) . . ?
C10 Pt3 Pt5 144.7(9) . . ?
C2 Pt3 Pt5 46.3(6) . . ?
C5 Pt3 Pt5 108.0(6) . . ?
C10 Pt3 Pt4 150.5(9) . . ?
C2 Pt3 Pt4 105.0(6) . . ?
C5 Pt3 Pt4 49.0(7) . . ?
Pt5 Pt3 Pt4 60.37(5) . . ?
C10 Pt3 Pt2 113.4(8) . . ?
C2 Pt3 Pt2 122.7(6) . . ?
C5 Pt3 Pt2 74.4(6) . . ?
Pt5 Pt3 Pt2 92.75(5) . . ?
Pt4 Pt3 Pt2 67.82(4) . . ?
C10 Pt3 Pt6 73.8(8) . . ?
C2 Pt3 Pt6 99.9(7) . . ?
C5 Pt3 Pt6 113.6(6) . . ?
Pt5 Pt3 Pt6 109.61(6) . . ?
Pt4 Pt3 Pt6 118.34(6) . . ?
Pt2 Pt3 Pt6 51.32(5) . . ?
C10 Pt3 Pt1 115.9(8) . . ?
C2 Pt3 Pt1 69.2(6) . . ?
C5 Pt3 Pt1 124.6(6) . . ?
Pt5 Pt3 Pt1 60.15(4) . . ?
Pt4 Pt3 Pt1 89.35(5) . . ?
Pt2 Pt3 Pt1 54.43(3) . . ?
Pt6 Pt3 Pt1 49.61(4) . . ?
C4 Pt4 C3 99.3(9) . . ?
C4 Pt4 C5 102.2(10) . . ?
C3 Pt4 C5 141.6(9) . . ?
C4 Pt4 Pt3 151.9(7) . . ?
C3 Pt4 Pt3 103.8(6) . . ?
C5 Pt4 Pt3 49.8(7) . . ?
C4 Pt4 Pt5 146.1(7) . . ?
C3 Pt4 Pt5 46.9(6) . . ?
C5 Pt4 Pt5 108.1(7) . . ?
Pt3 Pt4 Pt5 59.76(5) . . ?
C4 Pt4 Pt2 106.1(7) . 3_655 ?
C3 Pt4 Pt2 77.2(6) . 3_655 ?
C5 Pt4 Pt2 125.3(6) . 3_655 ?
Pt3 Pt4 Pt2 94.37(5) . 3_655 ?
Pt5 Pt4 Pt2 67.87(5) . 3_655 ?
C4 Pt4 Pt7 70.5(7) . . ?
C3 Pt4 Pt7 117.8(6) . . ?
C5 Pt4 Pt7 99.3(6) . . ?
Pt3 Pt4 Pt7 111.02(7) . . ?
Pt5 Pt4 Pt7 117.89(7) . . ?
Pt2 Pt4 Pt7 50.96(5) 3_655 . ?
C4 Pt4 Pt2 115.5(7) . . ?
C3 Pt4 Pt2 125.9(6) . . ?
C5 Pt4 Pt2 71.0(6) . . ?
Pt3 Pt4 Pt2 61.69(4) . . ?
Pt5 Pt4 Pt2 89.02(5) . . ?
Pt2 Pt4 Pt2 54.80(4) 3_655 . ?
Pt7 Pt4 Pt2 49.47(5) . . ?
C1 Pt5 C2 99.5(10) . . ?
C1 Pt5 C3 101.1(10) . . ?
C2 Pt5 C3 141.1(10) . . ?
C1 Pt5 Pt3 149.4(8) . . ?
C2 Pt5 Pt3 49.9(7) . . ?
C3 Pt5 Pt3 105.1(6) . . ?
C1 Pt5 Pt4 149.0(8) . . ?
C2 Pt5 Pt4 108.0(7) . . ?
C3 Pt5 Pt4 48.1(6) . . ?
Pt3 Pt5 Pt4 59.87(5) . . ?
C1 Pt5 Pt1 105.8(7) . . ?
C2 Pt5 Pt1 76.3(7) . . ?
C3 Pt5 Pt1 127.8(6) . . ?
Pt3 Pt5 Pt1 69.71(4) . . ?
Pt4 Pt5 Pt1 94.50(5) . . ?
C1 Pt5 Pt6 68.4(7) . 3_655 ?
C2 Pt5 Pt6 115.4(7) . 3_655 ?
C3 Pt5 Pt6 102.8(6) . 3_655 ?
Pt3 Pt5 Pt6 119.65(7) . 3_655 ?
Pt4 Pt5 Pt6 110.31(7) . 3_655 ?
Pt1 Pt5 Pt6 50.98(4) . 3_655 ?
C1 Pt5 Pt2 112.0(8) . 3_655 ?
C2 Pt5 Pt2 127.1(6) . 3_655 ?
C3 Pt5 Pt2 73.4(6) . 3_655 ?
Pt3 Pt5 Pt2 90.67(5) . 3_655 ?
Pt4 Pt5 Pt2 61.36(4) . 3_655 ?
Pt1 Pt5 Pt2 55.24(3) . 3_655 ?
Pt6 Pt5 Pt2 49.09(4) 3_655 3_655 ?
C8 Pt6 C7 94.9(10) . . ?
C8 Pt6 C9 101.8(10) . . ?
C7 Pt6 C9 163.0(8) . . ?
C8 Pt6 Pt2 143.3(8) . . ?
C7 Pt6 Pt2 48.7(6) . . ?
C9 Pt6 Pt2 114.9(6) . . ?
C8 Pt6 Pt1 150.5(8) . . ?
C7 Pt6 Pt1 114.5(6) . . ?
C9 Pt6 Pt1 48.8(5) . . ?
Pt2 Pt6 Pt1 66.18(5) . . ?
C8 Pt6 Pt3 116.8(8) . . ?
C7 Pt6 Pt3 86.6(6) . . ?
C9 Pt6 Pt3 88.7(5) . . ?
Pt2 Pt6 Pt3 64.29(5) . . ?
Pt1 Pt6 Pt3 69.29(5) . . ?
C8 Pt6 Pt5 122.3(8) . 3_655 ?
C7 Pt6 Pt5 84.9(6) . 3_655 ?
C9 Pt6 Pt5 83.5(5) . 3_655 ?
Pt2 Pt6 Pt5 66.70(5) . 3_655 ?
Pt1 Pt6 Pt5 61.92(5) . 3_655 ?
Pt3 Pt6 Pt5 120.84(7) . 3_655 ?
C11 Pt7 C6 97.4(6) . . ?
C11 Pt7 C6 97.4(6) . 3_655 ?
C6 Pt7 C6 165.2(11) . 3_655 ?
C11 Pt7 Pt2 146.76(4) . 3_655 ?
C6 Pt7 Pt2 115.8(6) . 3_655 ?
C6 Pt7 Pt2 49.4(6) 3_655 3_655 ?
C11 Pt7 Pt2 146.76(4) . . ?
C6 Pt7 Pt2 49.4(6) . . ?
C6 Pt7 Pt2 115.8(6) 3_655 . ?
Pt2 Pt7 Pt2 66.47(9) 3_655 . ?
C11 Pt7 Pt4 118.95(6) . 3_655 ?
C6 Pt7 Pt4 85.5(5) . 3_655 ?
C6 Pt7 Pt4 87.4(5) 3_655 3_655 ?
Pt2 Pt7 Pt4 68.11(7) 3_655 3_655 ?
Pt2 Pt7 Pt4 64.10(6) . 3_655 ?
C11 Pt7 Pt4 118.95(6) . . ?
C6 Pt7 Pt4 87.4(5) . . ?
C6 Pt7 Pt4 85.5(5) 3_655 . ?
Pt2 Pt7 Pt4 64.10(6) 3_655 . ?
Pt2 Pt7 Pt4 68.11(7) . . ?
Pt4 Pt7 Pt4 122.11(12) 3_655 . ?
C10 Ni3 C2 98.5(10) . . ?
C10 Ni3 C5 101.9(11) . . ?
C2 Ni3 C5 144.4(9) . . ?
C10 Ni3 Ni5 144.7(9) . . ?
C2 Ni3 Ni5 46.3(6) . . ?
C5 Ni3 Ni5 108.0(6) . . ?
C10 Ni3 Ni4 150.5(9) . . ?
C2 Ni3 Ni4 105.0(6) . . ?
C5 Ni3 Ni4 49.0(7) . . ?
Ni5 Ni3 Ni4 60.37(5) . . ?
C10 Ni3 Pt2 113.4(8) . . ?
C2 Ni3 Pt2 122.7(6) . . ?
C5 Ni3 Pt2 74.4(6) . . ?
Ni5 Ni3 Pt2 92.75(5) . . ?
Ni4 Ni3 Pt2 67.82(4) . . ?
C10 Ni3 Ni6 73.8(8) . . ?
C2 Ni3 Ni6 99.9(7) . . ?
C5 Ni3 Ni6 113.6(6) . . ?
Ni5 Ni3 Ni6 109.61(6) . . ?
Ni4 Ni3 Ni6 118.34(6) . . ?
Pt2 Ni3 Ni6 51.32(5) . . ?
C4 Ni4 C3 99.3(9) . . ?
C4 Ni4 C5 102.2(10) . . ?
C3 Ni4 C5 141.6(9) . . ?
C4 Ni4 Ni3 151.9(7) . . ?
C3 Ni4 Ni3 103.8(6) . . ?
C5 Ni4 Ni3 49.8(7) . . ?
C4 Ni4 Ni5 146.1(7) . . ?
C3 Ni4 Ni5 46.9(6) . . ?
C5 Ni4 Ni5 108.1(7) . . ?
Ni3 Ni4 Ni5 59.76(5) . . ?
C4 Ni4 Pt2 106.1(7) . 3_655 ?
C3 Ni4 Pt2 77.2(6) . 3_655 ?
C5 Ni4 Pt2 125.3(6) . 3_655 ?
Ni3 Ni4 Pt2 94.37(5) . 3_655 ?
Ni5 Ni4 Pt2 67.87(5) . 3_655 ?
C4 Ni4 Ni7 70.5(7) . . ?
C3 Ni4 Ni7 117.8(6) . . ?
C5 Ni4 Ni7 99.3(6) . . ?
Ni3 Ni4 Ni7 111.02(7) . . ?
Ni5 Ni4 Ni7 117.89(7) . . ?
Pt2 Ni4 Ni7 50.96(5) 3_655 . ?
C1 Ni5 C2 99.5(10) . . ?
C1 Ni5 C3 101.1(10) . . ?
C2 Ni5 C3 141.1(10) . . ?
C1 Ni5 Ni3 149.4(8) . . ?
C2 Ni5 Ni3 49.9(7) . . ?
C3 Ni5 Ni3 105.1(6) . . ?
C1 Ni5 Ni4 149.0(8) . . ?
C2 Ni5 Ni4 108.0(7) . . ?
C3 Ni5 Ni4 48.1(6) . . ?
Ni3 Ni5 Ni4 59.87(5) . . ?
C1 Ni5 Pt1 105.8(7) . . ?
C2 Ni5 Pt1 76.3(7) . . ?
C3 Ni5 Pt1 127.8(6) . . ?
Ni3 Ni5 Pt1 69.71(4) . . ?
Ni4 Ni5 Pt1 94.50(5) . . ?
C8 Ni6 C7 94.9(10) . . ?
C8 Ni6 C9 101.8(10) . . ?
C7 Ni6 C9 163.0(8) . . ?
C8 Ni6 Pt2 143.3(8) . . ?
C7 Ni6 Pt2 48.7(6) . . ?
C9 Ni6 Pt2 114.9(6) . . ?
C8 Ni6 Pt1 150.5(8) . . ?
C7 Ni6 Pt1 114.5(6) . . ?
C9 Ni6 Pt1 48.8(5) . . ?
Pt2 Ni6 Pt1 66.18(5) . . ?
C8 Ni6 Ni3 116.8(8) . . ?
C7 Ni6 Ni3 86.6(6) . . ?
C9 Ni6 Ni3 88.7(5) . . ?
Pt2 Ni6 Ni3 64.29(5) . . ?
Pt1 Ni6 Ni3 69.29(5) . . ?
C11 Ni7 C6 97.4(6) . . ?
C11 Ni7 C6 97.4(6) . 3_655 ?
C6 Ni7 C6 165.2(11) . 3_655 ?
C11 Ni7 Pt2 146.76(4) . 3_655 ?
C6 Ni7 Pt2 115.8(6) . 3_655 ?
C6 Ni7 Pt2 49.4(6) 3_655 3_655 ?
C11 Ni7 Pt2 146.76(4) . . ?
C6 Ni7 Pt2 49.4(6) . . ?
C6 Ni7 Pt2 115.8(6) 3_655 . ?
Pt2 Ni7 Pt2 66.47(9) 3_655 . ?
C11 Ni7 Ni4 118.95(6) . 3_655 ?
C6 Ni7 Ni4 85.5(5) . 3_655 ?
C6 Ni7 Ni4 87.4(5) 3_655 3_655 ?
Pt2 Ni7 Ni4 68.11(7) 3_655 3_655 ?
Pt2 Ni7 Ni4 64.10(6) . 3_655 ?
C11 Ni7 Ni4 118.95(6) . . ?
C6 Ni7 Ni4 87.4(5) . . ?
C6 Ni7 Ni4 85.5(5) 3_655 . ?
Pt2 Ni7 Ni4 64.10(6) 3_655 . ?
Pt2 Ni7 Ni4 68.11(7) . . ?
Ni4 Ni7 Ni4 122.11(12) 3_655 . ?
O1 C1 Pt5 171(2) . . ?
O1 C1 Ni5 171(2) . . ?
O2 C2 Ni5 140.1(19) . . ?
O2 C2 Pt5 140.1(19) . . ?
O2 C2 Pt3 135.3(18) . . ?
Pt5 C2 Pt3 83.9(9) . . ?
O2 C2 Ni3 135.3(18) . . ?
Ni5 C2 Ni3 83.9(9) . . ?
O3 C3 Ni5 137.6(17) . . ?
O3 C3 Pt5 137.6(17) . . ?
O3 C3 Pt4 137.2(17) . . ?
Pt5 C3 Pt4 85.0(8) . . ?
O3 C3 Ni4 137.2(17) . . ?
Ni5 C3 Ni4 85.0(8) . . ?
O4 C4 Pt4 172(2) . . ?
O4 C4 Ni4 172(2) . . ?
O5 C5 Ni4 137.5(19) . . ?
O5 C5 Pt4 137.5(19) . . ?
O5 C5 Pt3 141(2) . . ?
Pt4 C5 Pt3 81.3(9) . . ?
O5 C5 Ni3 141(2) . . ?
Ni4 C5 Ni3 81.3(9) . . ?
O6 C6 Ni7 136.5(16) . . ?
O6 C6 Pt7 136.5(16) . . ?
O6 C6 Pt2 142.1(17) . . ?
Ni7 C6 Pt2 81.4(8) . . ?
Pt7 C6 Pt2 81.4(8) . . ?
O7 C7 Ni6 135.5(17) . . ?
O7 C7 Pt6 135.5(17) . . ?
O7 C7 Pt2 141.1(18) . . ?
Ni6 C7 Pt2 83.4(8) . . ?
Pt6 C7 Pt2 83.4(8) . . ?
O8 C8 Pt6 174(2) . . ?
O8 C8 Ni6 174(2) . . ?
O9 C9 Ni6 135.9(15) . . ?
O9 C9 Pt6 135.9(15) . . ?
O9 C9 Pt1 140.8(16) . . ?
Ni6 C9 Pt1 83.3(8) . . ?
Pt6 C9 Pt1 83.3(8) . . ?
O10 C10 Pt3 170(2) . . ?
O10 C10 Ni3 170(2) . . ?
O11 C11 Pt7 180.0 . . ?
O11 C11 Ni7 180.0 . . ?
C101 N1 C113 111.6(17) . . ?
C101 N1 C105 111.4(18) . . ?
C113 N1 C105 105.4(15) . . ?
C101 N1 C109 105.4(14) . . ?
C113 N1 C109 111.5(17) . . ?
C105 N1 C109 111.6(17) . . ?
N1 C101 C102 115.6(17) . . ?
N1 C101 H10A 108.4 . . ?
C102 C101 H10A 108.4 . . ?
N1 C101 H10B 108.4 . . ?
C102 C101 H10B 108.4 . . ?
H10A C101 H10B 107.4 . . ?
C103 C102 C101 112.1(17) . . ?
C103 C102 H10C 109.2 . . ?
C101 C102 H10C 109.2 . . ?
C103 C102 H10D 109.2 . . ?
C101 C102 H10D 109.2 . . ?
H10C C102 H10D 107.9 . . ?
C102 C103 C104 110(2) . . ?
C102 C103 H10E 109.6 . . ?
C104 C103 H10E 109.6 . . ?
C102 C103 H10F 109.6 . . ?
C104 C103 H10F 109.6 . . ?
H10E C103 H10F 108.2 . . ?
C103 C104 H10G 109.5 . . ?
C103 C104 H10H 109.5 . . ?
H10G C104 H10H 109.5 . . ?
C103 C104 H10I 109.5 . . ?
H10G C104 H10I 109.5 . . ?
H10H C104 H10I 109.5 . . ?
N1 C105 C106 115.1(17) . . ?
N1 C105 H10J 108.5 . . ?
C106 C105 H10J 108.5 . . ?
N1 C105 H10K 108.5 . . ?
C106 C105 H10K 108.5 . . ?
H10J C105 H10K 107.5 . . ?
C105 C106 C107 105.7(19) . . ?
C105 C106 H10L 110.6 . . ?
C107 C106 H10L 110.6 . . ?
C105 C106 H10M 110.6 . . ?
C107 C106 H10M 110.6 . . ?
H10L C106 H10M 108.7 . . ?
C108 C107 C106 116(2) . . ?
C108 C107 H10N 108.4 . . ?
C106 C107 H10N 108.4 . . ?
C108 C107 H10O 108.4 . . ?
C106 C107 H10O 108.4 . . ?
H10N C107 H10O 107.4 . . ?
C107 C108 H10P 109.5 . . ?
C107 C108 H10Q 109.5 . . ?
H10P C108 H10Q 109.5 . . ?
C107 C108 H10R 109.5 . . ?
H10P C108 H10R 109.5 . . ?
H10Q C108 H10R 109.5 . . ?
N1 C109 C110 116.1(17) . . ?
N1 C109 H10S 108.3 . . ?
C110 C109 H10S 108.3 . . ?
N1 C109 H10T 108.3 . . ?
C110 C109 H10T 108.3 . . ?
H10S C109 H10T 107.4 . . ?
C109 C110 C111 110.1(17) . . ?
C109 C110 H11A 109.6 . . ?
C111 C110 H11A 109.6 . . ?
C109 C110 H11B 109.6 . . ?
C111 C110 H11B 109.6 . . ?
H11A C110 H11B 108.2 . . ?
C112 C111 C110 113.3(19) . . ?
C112 C111 H11C 108.9 . . ?
C110 C111 H11C 108.9 . . ?
C112 C111 H11D 108.9 . . ?
C110 C111 H11D 108.9 . . ?
H11C C111 H11D 107.7 . . ?
C111 C112 H11E 109.5 . . ?
C111 C112 H11F 109.5 . . ?
H11E C112 H11F 109.5 . . ?
C111 C112 H11G 109.5 . . ?
H11E C112 H11G 109.5 . . ?
H11F C112 H11G 109.5 . . ?
N1 C113 C114 116.8(17) . . ?
N1 C113 H11H 108.1 . . ?
C114 C113 H11H 108.1 . . ?
N1 C113 H11I 108.1 . . ?
C114 C113 H11I 108.1 . . ?
H11H C113 H11I 107.3 . . ?
C115 C114 C113 109.2(18) . . ?
C115 C114 H11J 109.8 . . ?
C113 C114 H11J 109.8 . . ?
C115 C114 H11K 109.8 . . ?
C113 C114 H11K 109.8 . . ?
H11J C114 H11K 108.3 . . ?
C116 C115 C114 110(2) . . ?
C116 C115 H11L 109.7 . . ?
C114 C115 H11L 109.7 . . ?
C116 C115 H11M 109.7 . . ?
C114 C115 H11M 109.7 . . ?
H11L C115 H11M 108.2 . . ?
C115 C116 H11N 109.5 . . ?
C115 C116 H11O 109.5 . . ?
H11N C116 H11O 109.5 . . ?
C115 C116 H11P 109.5 . . ?
H11N C116 H11P 109.5 . . ?
H11O C116 H11P 109.5 . . ?
C209 N2 C201 107.8(13) . . ?
C209 N2 C213 111.7(16) . . ?
C201 N2 C213 111.8(15) . . ?
C209 N2 C205 109.9(15) . . ?
C201 N2 C205 109.9(15) . . ?
C213 N2 C205 105.7(13) . . ?
N2 C201 C202 116.5(15) . . ?
N2 C201 H20A 108.2 . . ?
C202 C201 H20A 108.2 . . ?
N2 C201 H20B 108.2 . . ?
C202 C201 H20B 108.2 . . ?
H20A C201 H20B 107.3 . . ?
C203 C202 C201 110.5(15) . . ?
C203 C202 H20C 109.6 . . ?
C201 C202 H20C 109.6 . . ?
C203 C202 H20D 109.6 . . ?
C201 C202 H20D 109.6 . . ?
H20C C202 H20D 108.1 . . ?
C202 C203 C204 111.4(17) . . ?
C202 C203 H20E 109.3 . . ?
C204 C203 H20E 109.3 . . ?
C202 C203 H20F 109.3 . . ?
C204 C203 H20F 109.3 . . ?
H20E C203 H20F 108.0 . . ?
C203 C204 H20G 109.5 . . ?
C203 C204 H20H 109.5 . . ?
H20G C204 H20H 109.5 . . ?
C203 C204 H20I 109.5 . . ?
H20G C204 H20I 109.5 . . ?
H20H C204 H20I 109.5 . . ?
N2 C205 C206 116.4(14) . . ?
N2 C205 H20J 108.2 . . ?
C206 C205 H20J 108.2 . . ?
N2 C205 H20K 108.2 . . ?
C206 C205 H20K 108.2 . . ?
H20J C205 H20K 107.3 . . ?
C205 C206 C207 111.3(16) . . ?
C205 C206 H20L 109.4 . . ?
C207 C206 H20L 109.4 . . ?
C205 C206 H20M 109.4 . . ?
C207 C206 H20M 109.4 . . ?
H20L C206 H20M 108.0 . . ?
C208 C207 C206 112.0(18) . . ?
C208 C207 H20N 109.2 . . ?
C206 C207 H20N 109.2 . . ?
C208 C207 H20O 109.2 . . ?
C206 C207 H20O 109.2 . . ?
H20N C207 H20O 107.9 . . ?
C207 C208 H20P 109.5 . . ?
C207 C208 H20Q 109.5 . . ?
H20P C208 H20Q 109.5 . . ?
C207 C208 H20R 109.5 . . ?
H20P C208 H20R 109.5 . . ?
H20Q C208 H20R 109.5 . . ?
N2 C209 C210 116.1(15) . . ?
N2 C209 H20S 108.3 . . ?
C210 C209 H20S 108.3 . . ?
N2 C209 H20T 108.3 . . ?
C210 C209 H20T 108.3 . . ?
H20S C209 H20T 107.4 . . ?
C209 C210 C211 110.7(15) . . ?
C209 C210 H21A 109.5 . . ?
C211 C210 H21A 109.5 . . ?
C209 C210 H21B 109.5 . . ?
C211 C210 H21B 109.5 . . ?
H21A C210 H21B 108.1 . . ?
C212 C211 C210 111.3(17) . . ?
C212 C211 H21C 109.4 . . ?
C210 C211 H21C 109.4 . . ?
C212 C211 H21D 109.4 . . ?
C210 C211 H21D 109.4 . . ?
H21C C211 H21D 108.0 . . ?
C211 C212 H21E 109.5 . . ?
C211 C212 H21F 109.5 . . ?
H21E C212 H21F 109.5 . . ?
C211 C212 H21G 109.5 . . ?
H21E C212 H21G 109.5 . . ?
H21F C212 H21G 109.5 . . ?
N2 C213 C214 115.2(15) . . ?
N2 C213 H21H 108.5 . . ?
C214 C213 H21H 108.5 . . ?
N2 C213 H21I 108.5 . . ?
C214 C213 H21I 108.5 . . ?
H21H C213 H21I 107.5 . . ?
C215 C214 C213 111.3(17) . . ?
C215 C214 H21J 109.4 . . ?
C213 C214 H21J 109.4 . . ?
C215 C214 H21K 109.4 . . ?
C213 C214 H21K 109.4 . . ?
H21J C214 H21K 108.0 . . ?
C214 C215 C216 112.0(19) . . ?
C214 C215 H21L 109.2 . . ?
C216 C215 H21L 109.2 . . ?
C214 C215 H21M 109.2 . . ?
C216 C215 H21M 109.2 . . ?
H21L C215 H21M 107.9 . . ?
C215 C216 H21N 109.5 . . ?
C215 C216 H21O 109.5 . . ?
H21N C216 H21O 109.5 . . ?
C215 C216 H21P 109.5 . . ?
H21N C216 H21P 109.5 . . ?
H21O C216 H21P 109.5 . . ?
O301 C301 C303 120(4) . . ?
O301 C301 C302 124(4) . . ?
C303 C301 C302 116(4) . . ?
C301 C302 H30A 109.5 . . ?
C301 C302 H30B 109.5 . . ?
H30A C302 H30B 109.5 . . ?
C301 C302 H30C 109.5 . . ?
H30A C302 H30C 109.5 . . ?
H30B C302 H30C 109.5 . . ?
C301 C303 H30D 109.5 . . ?
C301 C303 H30E 109.5 . . ?
H30D C303 H30E 109.5 . . ?
C301 C303 H30F 109.5 . . ?
H30D C303 H30F 109.5 . . ?
H30E C303 H30F 109.5 . . ?

loop_
_geom_bond_atom_site_label_1
_geom_bond_atom_site_label_2
_geom_bond_distance
_geom_bond_site_symmetry_2
_geom_bond_publ_flag
Pt1 C9 1.964(19) 3_655 ?
Pt1 C9 1.964(19) . ?
Pt1 Ni6 2.594(2) 3_655 ?
Pt1 Pt6 2.594(2) 3_655 ?
Pt1 Pt6 2.594(2) . ?
Pt1 Ni6 2.594(2) . ?
Pt1 Pt2 2.8250(13) . ?
Pt1 Pt2 2.8251(13) 3_655 ?
Pt1 Ni5 2.9455(15) 3_655 ?
Pt1 Pt5 2.9455(15) 3_655 ?
Pt1 Pt5 2.9456(15) . ?
Pt1 Ni5 2.9456(15) . ?
Pt2 C7 1.951(19) . ?
Pt2 C6 1.971(19) . ?
Pt2 Ni7 2.566(3) . ?
Pt2 Pt7 2.566(3) . ?
Pt2 Ni6 2.581(2) . ?
Pt2 Pt6 2.581(2) . ?
Pt2 Pt2 2.8131(16) 3_655 ?
Pt2 Ni4 2.9720(16) 3_655 ?
Pt2 Pt4 2.9720(16) 3_655 ?
Pt2 Pt3 2.9786(15) . ?
Pt2 Ni3 2.9786(15) . ?
Pt3 C10 1.73(3) . ?
Pt3 C2 2.00(2) . ?
Pt3 C5 2.02(2) . ?
Pt3 Pt5 2.607(2) . ?
Pt3 Pt4 2.6100(19) . ?
Pt3 Pt6 2.981(2) . ?
Pt4 C4 1.75(2) . ?
Pt4 C3 1.961(19) . ?
Pt4 C5 1.99(2) . ?
Pt4 Pt5 2.623(2) . ?
Pt4 Pt2 2.9719(16) 3_655 ?
Pt4 Pt7 2.993(2) . ?
Pt5 C1 1.75(2) . ?
Pt5 C2 1.89(2) . ?
Pt5 C3 1.92(2) . ?
Pt5 Pt6 3.075(2) 3_655 ?
Pt5 Pt2 3.1367(17) 3_655 ?
Pt6 C8 1.71(3) . ?
Pt6 C7 1.93(2) . ?
Pt6 C9 1.939(19) . ?
Pt6 Pt5 3.075(2) 3_655 ?
Pt7 C11 1.74(5) . ?
Pt7 C6 1.97(2) . ?
Pt7 C6 1.97(2) 3_655 ?
Pt7 Pt2 2.566(3) 3_655 ?
Pt7 Pt4 2.993(2) 3_655 ?
Ni3 C10 1.73(3) . ?
Ni3 C2 2.00(2) . ?
Ni3 C5 2.02(2) . ?
Ni3 Ni5 2.607(2) . ?
Ni3 Ni4 2.6100(19) . ?
Ni3 Ni6 2.981(2) . ?
Ni4 C4 1.75(2) . ?
Ni4 C3 1.961(19) . ?
Ni4 C5 1.99(2) . ?
Ni4 Ni5 2.623(2) . ?
Ni4 Pt2 2.9719(16) 3_655 ?
Ni4 Ni7 2.993(2) . ?
Ni5 C1 1.75(2) . ?
Ni5 C2 1.89(2) . ?
Ni5 C3 1.92(2) . ?
Ni6 C8 1.71(3) . ?
Ni6 C7 1.93(2) . ?
Ni6 C9 1.939(19) . ?
Ni7 C11 1.74(5) . ?
Ni7 C6 1.97(2) . ?
Ni7 C6 1.97(2) 3_655 ?
Ni7 Pt2 2.566(3) 3_655 ?
Ni7 Ni4 2.993(2) 3_655 ?
C1 O1 1.15(3) . ?
C2 O2 1.16(3) . ?
C3 O3 1.18(3) . ?
C4 O4 1.12(3) . ?
C5 O5 1.08(3) . ?
C6 O6 1.17(2) . ?
C7 O7 1.17(2) . ?
C8 O8 1.12(3) . ?
C9 O9 1.17(2) . ?
C10 O10 1.16(3) . ?
C11 O11 1.11(5) . ?
N1 C101 1.485(17) . ?
N1 C113 1.485(17) . ?
N1 C105 1.491(17) . ?
N1 C109 1.497(17) . ?
C101 C102 1.517(17) . ?
C101 H10A 0.9900 . ?
C101 H10B 0.9900 . ?
C102 C103 1.513(18) . ?
C102 H10C 0.9900 . ?
C102 H10D 0.9900 . ?
C103 C104 1.525(18) . ?
C103 H10E 0.9900 . ?
C103 H10F 0.9900 . ?
C104 H10G 0.9800 . ?
C104 H10H 0.9800 . ?
C104 H10I 0.9800 . ?
C105 C106 1.527(18) . ?
C105 H10J 0.9900 . ?
C105 H10K 0.9900 . ?
C106 C107 1.535(18) . ?
C106 H10L 0.9900 . ?
C106 H10M 0.9900 . ?
C107 C108 1.490(19) . ?
C107 H10N 0.9900 . ?
C107 H10O 0.9900 . ?
C108 H10P 0.9800 . ?
C108 H10Q 0.9800 . ?
C108 H10R 0.9800 . ?
C109 C110 1.524(18) . ?
C109 H10S 0.9900 . ?
C109 H10T 0.9900 . ?
C110 C111 1.526(17) . ?
C110 H11A 0.9900 . ?
C110 H11B 0.9900 . ?
C111 C112 1.518(18) . ?
C111 H11C 0.9900 . ?
C111 H11D 0.9900 . ?
C112 H11E 0.9800 . ?
C112 H11F 0.9800 . ?
C112 H11G 0.9800 . ?
C113 C114 1.526(18) . ?
C113 H11H 0.9900 . ?
C113 H11I 0.9900 . ?
C114 C115 1.518(18) . ?
C114 H11J 0.9900 . ?
C114 H11K 0.9900 . ?
C115 C116 1.516(18) . ?
C115 H11L 0.9900 . ?
C115 H11M 0.9900 . ?
C116 H11N 0.9800 . ?
C116 H11O 0.9800 . ?
C116 H11P 0.9800 . ?
N2 C209 1.484(16) . ?
N2 C201 1.487(16) . ?
N2 C213 1.492(16) . ?
N2 C205 1.493(16) . ?
C201 C202 1.515(17) . ?
C201 H20A 0.9900 . ?
C201 H20B 0.9900 . ?
C202 C203 1.506(17) . ?
C202 H20C 0.9900 . ?
C202 H20D 0.9900 . ?
C203 C204 1.514(17) . ?
C203 H20E 0.9900 . ?
C203 H20F 0.9900 . ?
C204 H20G 0.9800 . ?
C204 H20H 0.9800 . ?
C204 H20I 0.9800 . ?
C205 C206 1.521(16) . ?
C205 H20J 0.9900 . ?
C205 H20K 0.9900 . ?
C206 C207 1.526(17) . ?
C206 H20L 0.9900 . ?
C206 H20M 0.9900 . ?
C207 C208 1.521(18) . ?
C207 H20N 0.9900 . ?
C207 H20O 0.9900 . ?
C208 H20P 0.9800 . ?
C208 H20Q 0.9800 . ?
C208 H20R 0.9800 . ?
C209 C210 1.513(17) . ?
C209 H20S 0.9900 . ?
C209 H20T 0.9900 . ?
C210 C211 1.534(17) . ?
C210 H21A 0.9900 . ?
C210 H21B 0.9900 . ?
C211 C212 1.519(17) . ?
C211 H21C 0.9900 . ?
C211 H21D 0.9900 . ?
C212 H21E 0.9800 . ?
C212 H21F 0.9800 . ?
C212 H21G 0.9800 . ?
C213 C214 1.520(17) . ?
C213 H21H 0.9900 . ?
C213 H21I 0.9900 . ?
C214 C215 1.514(17) . ?
C214 H21J 0.9900 . ?
C214 H21K 0.9900 . ?
C215 C216 1.522(18) . ?
C215 H21L 0.9900 . ?
C215 H21M 0.9900 . ?
C216 H21N 0.9800 . ?
C216 H21O 0.9800 . ?
C216 H21P 0.9800 . ?
C301 O301 1.16(4) . ?
C301 C303 1.43(5) . ?
C301 C302 1.46(5) . ?
C302 H30A 0.9800 . ?
C302 H30B 0.9800 . ?
C302 H30C 0.9800 . ?
C303 H30D 0.9800 . ?
C303 H30E 0.9800 . ?
C303 H30F 0.9800 . ?
